data_4135100
loop_
_publ_author_name
'Wu, Tong'
'MacMillan, Samantha N.'
'Rajabimoghadam, Khashayar'
'Siegler, Maxime A.'
'Lancaster, Kyle M.'
'Garcia-Bosch, Isaac'

_publ_section_title
;
 Structure, spectroscopy and reactivity of a mononuclear copper hydroxide
 complex in three molecular oxidation states.
;
_journal_name_full 'Journal of the American Chemical Society'
_journal_paper_doi 10.1021/jacs.0c03867
_journal_year 2020
_chemical_formula_moiety '4(C22 H29 Cu N5 O3), 5(C3 H7 N O), 8(C4 H12 N)'
_chemical_formula_sum 'C135 H247 Cu4 N33 O17'
_chemical_formula_weight 2858.80
_space_group_crystal_system monoclinic
_space_group_IT_number 15
_space_group_name_Hall '-C 2yc'
_space_group_name_H-M_alt 'C 1 2/c 1'
_atom_sites_solution_hydrogens mixed
_atom_sites_solution_primary direct
_atom_sites_solution_secondary difmap
_audit_creation_method SHELXL-2018/3
_cell_angle_alpha 90
_cell_angle_beta 93.3428(8)
_cell_angle_gamma 90
_cell_formula_units_Z 4
_cell_length_a 61.4081(5)
_cell_length_b 11.47738(11)
_cell_length_c 22.2013(2)
_cell_measurement_reflns_used 55688
_cell_measurement_temperature 110(2)
_cell_measurement_theta_max 72.62
_cell_measurement_theta_min 2.47
_cell_volume 15620.9(2)
_computing_cell_refinement 'CrysAlisPro 1.171.39.29c (Rigaku OD, 2017)'
_computing_data_collection 'CrysAlisPro 1.171.39.29c (Rigaku OD, 2017)'
_computing_data_reduction 'CrysAlisPro 1.171.39.29c (Rigaku OD, 2017)'
_computing_molecular_graphics 'SHELXTL v6.10 (Sheldrick, 2008)'
_computing_publication_material 'SHELXTL v6.10 (Sheldrick, 2008)'
_computing_structure_refinement 'SHELXL-2018/3 (Sheldrick, 2018)'
_computing_structure_solution 'SHELXS-2018/3 (Sheldrick, 2018)'
_diffrn_ambient_temperature 110(2)
_diffrn_measured_fraction_theta_full 0.999
_diffrn_measured_fraction_theta_max 0.999
_diffrn_measurement_device_type 'SuperNova, Dual, Cu at zero, Atlas'
_diffrn_measurement_method '\w scans'
_diffrn_radiation_monochromator mirror
_diffrn_radiation_source 'SuperNova (Cu) X-ray Source'
_diffrn_radiation_type CuK\a
_diffrn_radiation_wavelength 1.54178
_diffrn_reflns_av_R_equivalents 0.0212
_diffrn_reflns_av_unetI/netI 0.0128
_diffrn_reflns_Laue_measured_fraction_full 0.999
_diffrn_reflns_Laue_measured_fraction_max 0.999
_diffrn_reflns_limit_h_max 73
_diffrn_reflns_limit_h_min -75
_diffrn_reflns_limit_k_max 12
_diffrn_reflns_limit_k_min -14
_diffrn_reflns_limit_l_max 27
_diffrn_reflns_limit_l_min -26
_diffrn_reflns_number 104531
_diffrn_reflns_point_group_measured_fraction_full 0.999
_diffrn_reflns_point_group_measured_fraction_max 0.999
_diffrn_reflns_theta_full 67.679
_diffrn_reflns_theta_max 71.900
_diffrn_reflns_theta_min 2.883
_exptl_absorpt_coefficient_mu 1.154
_exptl_absorpt_correction_T_max 0.855
_exptl_absorpt_correction_T_min 0.618
_exptl_absorpt_correction_type analytical
_exptl_absorpt_process_details
;
CrysAlisPro 1.171.39.29c (Rigaku Oxford Diffraction, 2017)
Analytical numeric absorption correction using a multifaceted crystal
			model based on expressions derived by R.C. Clark & J.S. Reid.
(Clark, R. C. & Reid, J. S. (1995). Acta Cryst. A51, 887-897)
Empirical absorption correction using spherical harmonics,
 implemented in SCALE3 ABSPACK scaling algorithm.
;
_exptl_crystal_colour yellow-brown
_exptl_crystal_density_diffrn 1.216
_exptl_crystal_description block
_exptl_crystal_F_000 6160
_exptl_crystal_size_max 0.64
_exptl_crystal_size_mid 0.37
_exptl_crystal_size_min 0.16
_refine_diff_density_max 0.922
_refine_diff_density_min -0.484
_refine_diff_density_rms 0.058
_refine_ls_extinction_method none
_refine_ls_goodness_of_fit_ref 1.024
_refine_ls_hydrogen_treatment mixed
_refine_ls_matrix_type full
_refine_ls_number_parameters 991
_refine_ls_number_reflns 15321
_refine_ls_number_restraints 219
_refine_ls_restrained_S_all 1.040
_refine_ls_R_factor_all 0.0432
_refine_ls_R_factor_gt 0.0424
_refine_ls_shift/su_max 0.001
_refine_ls_shift/su_mean 0.000
_refine_ls_structure_factor_coef Fsqd
_refine_ls_weighting_details 'w=1/[\s^2^(Fo^2^)+(0.0656P)^2^+26.2794P] where P=(Fo^2^+2Fc^2^)/3'
_refine_ls_weighting_scheme calc
_refine_ls_wR_factor_gt 0.1186
_refine_ls_wR_factor_ref 0.1193
_reflns_Friedel_coverage 0.000
_reflns_number_gt 14935
_reflns_number_total 15321
_reflns_threshold_expression 'I > 2\s(I)'
_cod_data_source_file ja0c03867_si_002.cif
_cod_data_source_block tBuCuOH_NMe4_2
_cod_original_sg_symbol_H-M 'C 2/c'
_cod_database_code 4135100
_shelx_shelxl_version_number 2018/3
_shelx_space_group_comment
;
The symmetry employed for this shelxl refinement is uniquely defined
by the following loop, which should always be used as a source of
symmetry information in preference to the above space-group names.
They are only intended as comments.
;
_oxdiff_exptl_absorpt_empirical_full_min 0.604
_oxdiff_exptl_absorpt_empirical_full_max 1.520
_oxdiff_exptl_absorpt_empirical_details
;
Empirical correction (ABSPACK) includes:
- Absorption correction using spherical harmonics
- Frame scaling
;

loop_
_space_group_symop_operation_xyz
'x, y, z'
'-x, y, -z+1/2'
'x+1/2, y+1/2, z'
'-x+1/2, y+1/2, -z+1/2'
'-x, -y, -z'
'x, -y, z-1/2'
'-x+1/2, -y+1/2, -z'
'x+1/2, -y+1/2, z-1/2'

loop_
_atom_site_label
_atom_site_type_symbol
_atom_site_fract_x
_atom_site_fract_y
_atom_site_fract_z
_atom_site_U_iso_or_equiv
_atom_site_adp_type
_atom_site_occupancy
_atom_site_site_symmetry_order
_atom_site_calc_flag
_atom_site_refinement_flags_posn
_atom_site_refinement_flags_adp
_atom_site_refinement_flags_occupancy
_atom_site_disorder_assembly
_atom_site_disorder_group
Cu1 Cu 0.42509(2) 0.34744(2) 0.31427(2) 0.01550(7) Uani 1 1 d . . . . .
C1A C 0.45234(5) 0.1357(3) 0.50100(10) 0.0557(7) Uani 1 1 d . . . . .
H1A1 H 0.454134 0.220531 0.502020 0.083 Uiso 1 1 calc R U . . .
H1A2 H 0.460166 0.101220 0.536372 0.083 Uiso 1 1 calc R U . . .
H1A3 H 0.436805 0.116337 0.501400 0.083 Uiso 1 1 calc R U . . .
C2A C 0.48575(4) 0.1178(2) 0.44239(10) 0.0427(5) Uani 1 1 d . . . . .
H2A1 H 0.491816 0.082735 0.406775 0.064 Uiso 1 1 calc R U . . .
H2A2 H 0.493517 0.087623 0.478935 0.064 Uiso 1 1 calc R U . . .
H2A3 H 0.487424 0.202618 0.440821 0.064 Uiso 1 1 calc R U . . .
C3A C 0.45856(4) -0.04505(19) 0.44247(10) 0.0413(5) Uani 1 1 d . . . . .
H3A1 H 0.443023 -0.063629 0.443857 0.062 Uiso 1 1 calc R U . . .
H3A2 H 0.466593 -0.079394 0.477554 0.062 Uiso 1 1 calc R U . . .
H3A3 H 0.464132 -0.076872 0.405407 0.062 Uiso 1 1 calc R U . . .
C4A C 0.46159(3) 0.08720(18) 0.44341(8) 0.0316(4) Uani 1 1 d . . . . .
C5A C 0.45177(3) 0.12363(14) 0.33360(7) 0.0195(3) Uani 1 1 d . . . . .
C6A C 0.43724(2) 0.17036(14) 0.23364(7) 0.0168(3) Uani 1 1 d . . . . .
C7A C 0.43978(3) 0.06278(14) 0.20566(7) 0.0212(3) Uani 1 1 d . . . . .
H7A H 0.443508 -0.003674 0.229593 0.025 Uiso 1 1 calc R U . . .
C8A C 0.43693(3) 0.05104(15) 0.14311(8) 0.0268(4) Uani 1 1 d . . . . .
H8A H 0.439099 -0.022477 0.124725 0.032 Uiso 1 1 calc R U . . .
C9A C 0.43095(3) 0.14663(16) 0.10789(8) 0.0289(4) Uani 1 1 d . . . . .
H9A H 0.428958 0.138539 0.065340 0.035 Uiso 1 1 calc R U . . .
C10A C 0.42785(3) 0.25478(15) 0.13471(7) 0.0245(3) Uani 1 1 d . . . . .
H10A H 0.423462 0.319484 0.110225 0.029 Uiso 1 1 calc R U . . .
C11A C 0.43110(2) 0.26939(14) 0.19721(7) 0.0173(3) Uani 1 1 d . . . . .
C12A C 0.42980(2) 0.48309(14) 0.21126(7) 0.0178(3) Uani 1 1 d . . . . .
C13A C 0.43764(3) 0.52173(16) 0.15671(8) 0.0260(4) Uani 1 1 d . . . . .
H13A H 0.441737 0.466200 0.127729 0.031 Uiso 1 1 calc R U . . .
C14A C 0.43952(4) 0.64007(17) 0.14422(9) 0.0343(4) Uani 1 1 d . . . . .
H14A H 0.444648 0.664697 0.106722 0.041 Uiso 1 1 calc R U . . .
C15A C 0.43394(4) 0.72149(16) 0.18631(9) 0.0347(4) Uani 1 1 d . . . . .
H15A H 0.434938 0.802224 0.177452 0.042 Uiso 1 1 calc R U . . .
C16A C 0.42681(3) 0.68547(15) 0.24201(8) 0.0263(4) Uani 1 1 d . . . . .
H16A H 0.423412 0.742423 0.271064 0.032 Uiso 1 1 calc R U . . .
C17A C 0.42457(2) 0.56762(14) 0.25581(7) 0.0181(3) Uani 1 1 d . . . . .
C18A C 0.40799(2) 0.58827(14) 0.35073(7) 0.0183(3) Uani 1 1 d . . . . .
C19A C 0.39445(3) 0.58609(17) 0.45531(8) 0.0273(4) Uani 1 1 d . . . . .
C20A C 0.37020(4) 0.5763(3) 0.43721(11) 0.0567(7) Uani 1 1 d . . . . .
H20A H 0.366684 0.625881 0.402047 0.085 Uiso 1 1 calc R U . . .
H20B H 0.361687 0.601480 0.470857 0.085 Uiso 1 1 calc R U . . .
H20C H 0.366619 0.495127 0.427070 0.085 Uiso 1 1 calc R U . . .
C21A C 0.40046(4) 0.71157(18) 0.47175(9) 0.0418(5) Uani 1 1 d . . . . .
H21A H 0.416299 0.717749 0.479367 0.063 Uiso 1 1 calc R U . . .
H21B H 0.393199 0.734339 0.508101 0.063 Uiso 1 1 calc R U . . .
H21C H 0.395745 0.763227 0.438344 0.063 Uiso 1 1 calc R U . . .
C22A C 0.39998(4) 0.50823(19) 0.50988(8) 0.0388(5) Uani 1 1 d . . . . .
H22A H 0.396313 0.427249 0.499637 0.058 Uiso 1 1 calc R U . . .
H22B H 0.391569 0.533392 0.543741 0.058 Uiso 1 1 calc R U . . .
H22C H 0.415599 0.514116 0.521279 0.058 Uiso 1 1 calc R U . . .
N1A N 0.44902(3) 0.14247(14) 0.39309(7) 0.0289(3) Uani 1 1 d D . . . .
H1AN H 0.4401(4) 0.195(2) 0.4001(11) 0.035 Uiso 1 1 d D U . . .
N2A N 0.43864(2) 0.19194(12) 0.29614(6) 0.0174(3) Uani 1 1 d . . . . .
N3A N 0.42761(2) 0.36943(11) 0.23003(6) 0.0175(3) Uani 1 1 d . . . . .
N4A N 0.41898(2) 0.52040(11) 0.31144(6) 0.0177(3) Uani 1 1 d . . . . .
N5A N 0.40773(2) 0.54266(13) 0.40730(6) 0.0240(3) Uani 1 1 d D . . . .
H5AN H 0.4112(4) 0.4728(18) 0.4111(10) 0.029 Uiso 1 1 d D U . . .
O1A O 0.46526(2) 0.05059(11) 0.31667(5) 0.0259(3) Uani 1 1 d . . . . .
O2A O 0.39866(2) 0.68251(11) 0.33758(5) 0.0245(2) Uani 1 1 d . . . . .
O3A O 0.41827(3) 0.31552(12) 0.39613(6) 0.0340(3) Uani 1 1 d . . . . .
H3A H 0.407070 0.273492 0.396154 0.051 Uiso 1 1 calc R U . . .
Cu2 Cu 0.31388(4) 0.8592(2) 0.21995(11) 0.0164(3) Uani 0.545(5) 1 d D U P A 1
O3B O 0.31925(6) 0.8446(2) 0.13659(11) 0.0316(9) Uani 0.545(5) 1 d D U P A 1
H3B H 0.328472 0.791698 0.132155 0.047 Uiso 0.545(5) 1 calc R U P A 1
Cu2' Cu 0.30871(5) 0.8758(3) 0.21518(13) 0.0176(3) Uani 0.455(5) 1 d D U P A 2
O3B' O 0.30426(7) 0.8882(3) 0.12928(12) 0.0326(11) Uani 0.455(5) 1 d D U P A 2
H3B' H 0.292782 0.925941 0.120692 0.049 Uiso 0.455(5) 1 calc R U P A 2
C1B C 0.33735(5) 1.0429(2) 0.02995(9) 0.0469(6) Uani 1 1 d . . . . .
H1B1 H 0.341493 0.961596 0.037678 0.070 Uiso 1 1 calc R U . . .
H1B2 H 0.344947 1.072239 -0.004580 0.070 Uiso 1 1 calc R U . . .
H1B3 H 0.321556 1.047789 0.021050 0.070 Uiso 1 1 calc R U . . .
C2B C 0.36801(4) 1.1064(3) 0.10062(11) 0.0525(6) Uani 1 1 d . . . . .
H2B1 H 0.372207 1.157116 0.134878 0.079 Uiso 1 1 calc R U . . .
H2B2 H 0.375912 1.130036 0.065510 0.079 Uiso 1 1 calc R U . . .
H2B3 H 0.371655 1.025494 0.111050 0.079 Uiso 1 1 calc R U . . .
C3B C 0.33693(4) 1.24193(18) 0.07227(9) 0.0428(5) Uani 1 1 d . . . . .
H3B1 H 0.321068 1.245784 0.064717 0.064 Uiso 1 1 calc R U . . .
H3B2 H 0.344060 1.269282 0.036523 0.064 Uiso 1 1 calc R U . . .
H3B3 H 0.341326 1.291404 0.106850 0.064 Uiso 1 1 calc R U . . .
C4B C 0.34369(3) 1.11668(16) 0.08581(8) 0.0283(4) Uani 1 1 d . . . . .
C5B C 0.33302(3) 1.10450(14) 0.19276(7) 0.0181(3) Uani 1 1 d . . . . .
C6B C 0.31999(2) 1.06735(14) 0.29178(7) 0.0181(3) Uani 1 1 d . . . . .
C7B C 0.32286(3) 1.17868(15) 0.31675(8) 0.0246(3) Uani 1 1 d . . . . .
H7B H 0.328437 1.239297 0.292907 0.029 Uiso 1 1 calc R U . . .
C8B C 0.31771(3) 1.20262(16) 0.37602(8) 0.0319(4) Uani 1 1 d . . . . .
H8B H 0.320200 1.278333 0.392285 0.038 Uiso 1 1 calc R U . . .
C9B C 0.30903(3) 1.11705(17) 0.41097(8) 0.0313(4) Uani 1 1 d . . . . .
H9B H 0.304914 1.134468 0.450568 0.038 Uiso 1 1 calc R U . . .
C10B C 0.30632(3) 1.00488(16) 0.38784(8) 0.0256(3) Uani 1 1 d . . . . .
H10B H 0.300271 0.946112 0.411931 0.031 Uiso 1 1 calc R U . . .
C11B C 0.31236(3) 0.97716(14) 0.32977(7) 0.0190(3) Uani 1 1 d . . . . .
C12B C 0.30902(2) 0.76259(14) 0.33041(7) 0.0196(3) Uani 1 1 d . . . . .
C13B C 0.31425(3) 0.73753(16) 0.39133(8) 0.0248(3) Uani 1 1 d . . . . .
H13B H 0.319454 0.798118 0.417543 0.030 Uiso 1 1 calc R U . . .
C14B C 0.31196(3) 0.62578(17) 0.41409(8) 0.0318(4) Uani 1 1 d . . . . .
H14B H 0.315439 0.610630 0.455605 0.038 Uiso 1 1 calc R U . . .
C15B C 0.30462(4) 0.53654(16) 0.37629(9) 0.0336(4) Uani 1 1 d . . . . .
H15B H 0.302566 0.460666 0.392097 0.040 Uiso 1 1 calc R U . . .
C16B C 0.30021(3) 0.55806(15) 0.31479(8) 0.0260(4) Uani 1 1 d . . . . .
H16B H 0.295576 0.495611 0.289036 0.031 Uiso 1 1 calc R U . . .
C17B C 0.30246(3) 0.66937(14) 0.29033(7) 0.0193(3) Uani 1 1 d . . . . .
C18B C 0.28909(3) 0.63180(14) 0.18747(8) 0.0201(3) Uani 1 1 d . . . . .
C19B C 0.27924(3) 0.61406(16) 0.07652(8) 0.0268(4) Uani 1 1 d . . . . .
C20B C 0.25483(3) 0.5993(2) 0.08039(9) 0.0425(5) Uani 1 1 d . . . . .
H20D H 0.251958 0.549340 0.114833 0.064 Uiso 1 1 calc R U . . .
H20E H 0.248679 0.563283 0.043157 0.064 Uiso 1 1 calc R U . . .
H20F H 0.248082 0.675698 0.085673 0.064 Uiso 1 1 calc R U . . .
C21B C 0.29009(4) 0.4968(2) 0.06666(9) 0.0456(5) Uani 1 1 d . . . . .
H21D H 0.305830 0.508015 0.064122 0.068 Uiso 1 1 calc R U . . .
H21E H 0.283995 0.462093 0.029024 0.068 Uiso 1 1 calc R U . . .
H21F H 0.287422 0.444864 0.100478 0.068 Uiso 1 1 calc R U . . .
C22B C 0.28365(4) 0.6933(2) 0.02313(9) 0.0460(6) Uani 1 1 d . . . . .
H22D H 0.276252 0.768150 0.027888 0.069 Uiso 1 1 calc R U . . .
H22E H 0.278128 0.656218 -0.014479 0.069 Uiso 1 1 calc R U . . .
H22F H 0.299384 0.706385 0.021789 0.069 Uiso 1 1 calc R U . . .
N1B N 0.33147(3) 1.06691(14) 0.13462(7) 0.0311(4) Uani 1 1 d D . . . .
H1BN H 0.3248(4) 1.0013(19) 0.1293(11) 0.037 Uiso 1 1 d D U . . .
N2B N 0.32291(2) 1.03204(11) 0.23198(6) 0.0179(3) Uani 1 1 d . . . . .
N3B N 0.31066(2) 0.86917(12) 0.30247(6) 0.0222(3) Uani 1 1 d . . . . .
N4B N 0.29978(2) 0.70278(12) 0.22915(6) 0.0190(3) Uani 1 1 d . . . . .
N5B N 0.28916(3) 0.67213(15) 0.13006(7) 0.0361(4) Uani 1 1 d D . . . .
H5BN H 0.2968(4) 0.733(2) 0.1266(12) 0.043 Uiso 1 1 d D U . . .
O1B O 0.34269(2) 1.19688(10) 0.20697(5) 0.0255(3) Uani 1 1 d . . . . .
O2B O 0.27964(2) 0.53829(11) 0.19922(5) 0.0254(3) Uani 1 1 d . . . . .
N1C N 0.35703(2) 0.49885(13) 0.22677(7) 0.0258(3) Uani 1 1 d . . . . .
C1C C 0.35974(4) 0.62717(18) 0.23653(12) 0.0441(5) Uani 1 1 d . . . . .
H1C1 H 0.358591 0.667324 0.197514 0.066 Uiso 1 1 calc R U . . .
H1C2 H 0.374087 0.642630 0.256600 0.066 Uiso 1 1 calc R U . . .
H1C3 H 0.348318 0.655584 0.261846 0.066 Uiso 1 1 calc R U . . .
C2C C 0.35889(4) 0.43874(19) 0.28654(10) 0.0389(5) Uani 1 1 d . . . . .
H2C1 H 0.347573 0.468036 0.311967 0.058 Uiso 1 1 calc R U . . .
H2C2 H 0.373299 0.454108 0.306237 0.058 Uiso 1 1 calc R U . . .
H2C3 H 0.357009 0.354646 0.280615 0.058 Uiso 1 1 calc R U . . .
C3C C 0.37406(3) 0.4517(2) 0.18846(12) 0.0482(6) Uani 1 1 d . . . . .
H3C1 H 0.371833 0.367765 0.182810 0.072 Uiso 1 1 calc R U . . .
H3C2 H 0.388514 0.465617 0.208203 0.072 Uiso 1 1 calc R U . . .
H3C3 H 0.373041 0.490657 0.149113 0.072 Uiso 1 1 calc R U . . .
C4C C 0.33498(3) 0.47599(16) 0.19691(8) 0.0259(4) Uani 1 1 d . . . . .
H4C1 H 0.333751 0.515426 0.157707 0.039 Uiso 1 1 calc R U . . .
H4C2 H 0.323725 0.505615 0.222452 0.039 Uiso 1 1 calc R U . . .
H4C3 H 0.333009 0.391943 0.191003 0.039 Uiso 1 1 calc R U . . .
N2C N 0.38519(2) 0.97721(13) 0.30779(7) 0.0245(3) Uani 1 1 d . . . . .
C5C C 0.38108(3) 1.10532(16) 0.30095(10) 0.0345(4) Uani 1 1 d . . . . .
H5C1 H 0.393092 1.141293 0.280490 0.052 Uiso 1 1 calc R U . . .
H5C2 H 0.380084 1.140639 0.340887 0.052 Uiso 1 1 calc R U . . .
H5C3 H 0.367361 1.117817 0.277009 0.052 Uiso 1 1 calc R U . . .
C6C C 0.40661(3) 0.95848(17) 0.34220(9) 0.0302(4) Uani 1 1 d . . . . .
H6C1 H 0.408891 0.874912 0.349102 0.045 Uiso 1 1 calc R U . . .
H6C2 H 0.406562 0.998897 0.381072 0.045 Uiso 1 1 calc R U . . .
H6C3 H 0.418407 0.989359 0.318936 0.045 Uiso 1 1 calc R U . . .
C7C C 0.38592(3) 0.92364(18) 0.24660(9) 0.0345(4) Uani 1 1 d . . . . .
H7C1 H 0.389310 0.840485 0.250724 0.052 Uiso 1 1 calc R U . . .
H7C2 H 0.397199 0.962122 0.224297 0.052 Uiso 1 1 calc R U . . .
H7C3 H 0.371714 0.933169 0.224660 0.052 Uiso 1 1 calc R U . . .
C8C C 0.36743(3) 0.9204(2) 0.34040(10) 0.0381(5) Uani 1 1 d . . . . .
H8C1 H 0.353535 0.929219 0.316804 0.057 Uiso 1 1 calc R U . . .
H8C2 H 0.366378 0.957276 0.379933 0.057 Uiso 1 1 calc R U . . .
H8C3 H 0.370715 0.837363 0.345853 0.057 Uiso 1 1 calc R U . . .
N3C N 0.26503(3) 0.23470(15) 0.22345(9) 0.0369(4) Uani 1 1 d . . . . .
C9C C 0.26222(5) 0.1055(2) 0.2261(2) 0.0795(11) Uani 1 1 d . . . . .
H9C1 H 0.248131 0.087223 0.242468 0.119 Uiso 1 1 calc R U . . .
H9C2 H 0.273994 0.071659 0.252231 0.119 Uiso 1 1 calc R U . . .
H9C3 H 0.262685 0.072797 0.185442 0.119 Uiso 1 1 calc R U . . .
C10C C 0.26575(4) 0.2812(3) 0.28662(12) 0.0604(7) Uani 1 1 d . . . . .
H10C H 0.268098 0.365583 0.285917 0.091 Uiso 1 1 calc R U . . .
H10D H 0.277716 0.243921 0.310593 0.091 Uiso 1 1 calc R U . . .
H10E H 0.251900 0.264327 0.304645 0.091 Uiso 1 1 calc R U . . .
C11C C 0.24683(4) 0.2941(2) 0.18939(13) 0.0517(6) Uani 1 1 d . . . . .
H11A H 0.245116 0.261438 0.148604 0.078 Uiso 1 1 calc R U . . .
H11B H 0.249986 0.377602 0.186922 0.078 Uiso 1 1 calc R U . . .
H11C H 0.233325 0.282606 0.210075 0.078 Uiso 1 1 calc R U . . .
C12C C 0.28612(3) 0.26134(17) 0.19579(10) 0.0332(4) Uani 1 1 d . . . . .
H12A H 0.285813 0.229259 0.154837 0.050 Uiso 1 1 calc R U . . .
H12B H 0.298200 0.226264 0.220267 0.050 Uiso 1 1 calc R U . . .
H12C H 0.288167 0.345940 0.194142 0.050 Uiso 1 1 calc R U . . .
N4C N 0.500000 0.3319(2) 0.250000 0.0317(5) Uani 1 2 d S T P . .
C13C C 0.50581(5) 0.2575(3) 0.30261(14) 0.0638(8) Uani 1 1 d . . . . .
H13C H 0.493620 0.205305 0.309919 0.096 Uiso 1 1 calc R U . . .
H13D H 0.508942 0.306559 0.338197 0.096 Uiso 1 1 calc R U . . .
H13E H 0.518749 0.211220 0.294685 0.096 Uiso 1 1 calc R U . . .
C14C C 0.51902(3) 0.4068(2) 0.23767(14) 0.0529(7) Uani 1 1 d . . . . .
H14C H 0.531542 0.357518 0.229468 0.079 Uiso 1 1 calc R U . . .
H14D H 0.522712 0.455975 0.272886 0.079 Uiso 1 1 calc R U . . .
H14E H 0.515339 0.456217 0.202549 0.079 Uiso 1 1 calc R U . . .
N5C N 0.500000 0.8260(2) 0.250000 0.0419(6) Uani 1 2 d S T P . .
C15C C 0.50988(4) 0.9013(2) 0.29833(13) 0.0510(6) Uani 1 1 d . . . . .
H15C H 0.520819 0.952173 0.281537 0.076 Uiso 1 1 calc R U . . .
H15D H 0.516861 0.852603 0.330162 0.076 Uiso 1 1 calc R U . . .
H15E H 0.498499 0.948993 0.315282 0.076 Uiso 1 1 calc R U . . .
C16C C 0.51748(6) 0.7527(3) 0.22481(16) 0.0800(11) Uani 1 1 d . . . . .
H16C H 0.528460 0.803248 0.207990 0.120 Uiso 1 1 calc R U . . .
H16D H 0.511031 0.702173 0.192951 0.120 Uiso 1 1 calc R U . . .
H16E H 0.524394 0.704586 0.257016 0.120 Uiso 1 1 calc R U . . .
C1S C 0.46410(6) 0.4720(3) 0.4340(2) 0.0998(14) Uani 1 1 d D . . . .
H1S1 H 0.452155 0.500035 0.406592 0.150 Uiso 1 1 calc R U . . .
H1S2 H 0.458096 0.428675 0.467266 0.150 Uiso 1 1 calc R U . . .
H1S3 H 0.473619 0.420761 0.411962 0.150 Uiso 1 1 calc R U . . .
C2S C 0.46879(6) 0.6250(4) 0.51081(16) 0.0789(10) Uani 1 1 d D . . . .
H2S1 H 0.477429 0.695505 0.519195 0.118 Uiso 1 1 calc R U . . .
H2S2 H 0.470504 0.571822 0.545316 0.118 Uiso 1 1 calc R U . . .
H2S3 H 0.453374 0.645987 0.503970 0.118 Uiso 1 1 calc R U . . .
N1S N 0.47628(3) 0.5680(2) 0.45739(10) 0.0516(5) Uani 1 1 d D . . . .
C3S C 0.49404(5) 0.6065(3) 0.43199(14) 0.0719(9) Uani 1 1 d D . . . .
H3S H 0.501613 0.670645 0.450319 0.086 Uiso 1 1 calc R U . . .
O1S O 0.50139(4) 0.5634(3) 0.38550(11) 0.0934(9) Uani 1 1 d D . . . .
C4S C 0.3558(2) 0.2726(12) 0.5464(6) 0.070(3) Uani 0.502(5) 1 d D U P B 1
H4S1 H 0.346213 0.271151 0.509590 0.105 Uiso 0.502(5) 1 calc R U P B 1
H4S2 H 0.358940 0.353579 0.557959 0.105 Uiso 0.502(5) 1 calc R U P B 1
H4S3 H 0.348667 0.233154 0.579009 0.105 Uiso 0.502(5) 1 calc R U P B 1
C5S C 0.3922(2) 0.219(2) 0.5817(8) 0.064(3) Uani 0.502(5) 1 d D U P B 1
H5S1 H 0.405435 0.248098 0.564149 0.095 Uiso 0.502(5) 1 calc R U P B 1
H5S2 H 0.394712 0.140368 0.597313 0.095 Uiso 0.502(5) 1 calc R U P B 1
H5S3 H 0.388403 0.270877 0.614747 0.095 Uiso 0.502(5) 1 calc R U P B 1
N2S N 0.3746(2) 0.2177(12) 0.5362(5) 0.0444(19) Uani 0.502(5) 1 d D U P B 1
C6S C 0.37801(15) 0.1566(7) 0.4847(3) 0.0613(17) Uani 0.502(5) 1 d D U P B 1
H6S H 0.366418 0.102245 0.478663 0.074 Uiso 0.502(5) 1 calc R U P B 1
O2S O 0.38767(6) 0.1470(3) 0.45187(17) 0.0523(11) Uani 0.502(5) 1 d D U P B 1
C4S' C 0.37100(13) 0.1986(7) 0.4691(3) 0.0523(16) Uani 0.498(5) 1 d D U P B 2
H4S4 H 0.380561 0.130524 0.467388 0.078 Uiso 0.498(5) 1 calc R U P B 2
H4S5 H 0.376597 0.261392 0.444410 0.078 Uiso 0.498(5) 1 calc R U P B 2
H4S6 H 0.356241 0.177578 0.453737 0.078 Uiso 0.498(5) 1 calc R U P B 2
C5S' C 0.3865(3) 0.2224(19) 0.5740(8) 0.072(4) Uani 0.498(5) 1 d D U P B 2
H5S4 H 0.397760 0.168885 0.561388 0.108 Uiso 0.498(5) 1 calc R U P B 2
H5S5 H 0.379847 0.190772 0.609698 0.108 Uiso 0.498(5) 1 calc R U P B 2
H5S6 H 0.393005 0.298392 0.583884 0.108 Uiso 0.498(5) 1 calc R U P B 2
N2S' N 0.3704(2) 0.2353(12) 0.5272(5) 0.051(2) Uani 0.498(5) 1 d D U P B 2
C6S' C 0.3517(2) 0.2968(12) 0.5410(5) 0.065(3) Uani 0.498(5) 1 d D U P B 2
H6S' H 0.339444 0.306842 0.513499 0.078 Uiso 0.498(5) 1 calc R U P B 2
O2S' O 0.35279(6) 0.3345(3) 0.58991(15) 0.0524(11) Uani 0.498(5) 1 d D U P B 2
C7S C 0.24008(13) 0.2437(7) 0.0188(4) 0.100(2) Uani 0.5 1 d D U P C -1
H7S1 H 0.225022 0.228644 0.028955 0.151 Uiso 0.5 1 calc R U P C -1
H7S2 H 0.240726 0.248495 -0.025173 0.151 Uiso 0.5 1 calc R U P C -1
H7S3 H 0.245072 0.317445 0.037021 0.151 Uiso 0.5 1 calc R U P C -1
C8S C 0.27449(11) 0.1481(8) 0.0171(4) 0.117(3) Uani 0.5 1 d D U P C -1
H8S1 H 0.282955 0.081673 0.033343 0.175 Uiso 0.5 1 calc R U P C -1
H8S2 H 0.282248 0.220614 0.027499 0.175 Uiso 0.5 1 calc R U P C -1
H8S3 H 0.272584 0.141092 -0.026914 0.175 Uiso 0.5 1 calc R U P C -1
N3S N 0.25405(7) 0.1495(5) 0.0417(2) 0.0671(12) Uani 0.5 1 d D U P C -1
C9S C 0.24694(10) 0.0643(6) 0.0769(3) 0.0754(15) Uani 0.5 1 d D U P C -1
H9S H 0.232370 0.068173 0.089064 0.090 Uiso 0.5 1 calc R U P C -1
O3S O 0.25884(9) -0.0225(5) 0.0952(2) 0.1003(17) Uani 0.5 1 d D U P C -1

loop_
_atom_site_aniso_label
_atom_site_aniso_U_11
_atom_site_aniso_U_22
_atom_site_aniso_U_33
_atom_site_aniso_U_23
_atom_site_aniso_U_13
_atom_site_aniso_U_12
Cu1 0.01850(12) 0.01478(12) 0.01338(12) 0.00053(8) 0.00221(8) 0.00233(8)
C1A 0.0779(18) 0.0703(17) 0.0181(10) 0.0087(10) -0.0035(10) 0.0203(14)
C2A 0.0448(12) 0.0436(12) 0.0373(11) 0.0100(9) -0.0176(9) -0.0064(10)
C3A 0.0463(12) 0.0366(11) 0.0394(11) 0.0190(9) -0.0113(9) -0.0025(9)
C4A 0.0385(10) 0.0342(10) 0.0209(8) 0.0083(7) -0.0082(7) 0.0046(8)
C5A 0.0211(7) 0.0172(7) 0.0197(8) 0.0021(6) -0.0012(6) 0.0007(6)
C6A 0.0159(7) 0.0184(7) 0.0161(7) 0.0004(6) 0.0012(5) 0.0012(6)
C7A 0.0272(8) 0.0172(8) 0.0193(8) 0.0014(6) 0.0024(6) 0.0026(6)
C8A 0.0412(10) 0.0183(8) 0.0210(8) -0.0040(6) 0.0037(7) 0.0026(7)
C9A 0.0461(11) 0.0254(9) 0.0149(8) -0.0026(6) -0.0008(7) 0.0026(8)
C10A 0.0361(9) 0.0207(8) 0.0163(7) 0.0023(6) -0.0012(6) 0.0046(7)
C11A 0.0179(7) 0.0171(7) 0.0170(7) 0.0001(6) 0.0012(5) 0.0015(6)
C12A 0.0185(7) 0.0174(7) 0.0173(7) 0.0010(6) -0.0001(6) 0.0014(6)
C13A 0.0357(9) 0.0230(8) 0.0197(8) 0.0009(6) 0.0067(7) 0.0005(7)
C14A 0.0535(12) 0.0261(9) 0.0243(9) 0.0056(7) 0.0120(8) -0.0054(8)
C15A 0.0546(12) 0.0177(8) 0.0327(10) 0.0046(7) 0.0099(9) -0.0058(8)
C16A 0.0349(9) 0.0170(8) 0.0274(9) -0.0013(7) 0.0052(7) -0.0020(7)
C17A 0.0184(7) 0.0179(7) 0.0180(7) 0.0006(6) 0.0007(6) 0.0000(6)
C18A 0.0176(7) 0.0174(7) 0.0198(7) -0.0038(6) -0.0002(6) -0.0020(6)
C19A 0.0301(9) 0.0340(10) 0.0181(8) -0.0083(7) 0.0045(7) 0.0024(7)
C20A 0.0290(10) 0.109(2) 0.0330(11) -0.0147(13) 0.0096(9) -0.0038(12)
C21A 0.0691(15) 0.0307(10) 0.0249(9) -0.0121(8) -0.0043(9) 0.0111(10)
C22A 0.0592(13) 0.0376(11) 0.0208(9) -0.0037(8) 0.0118(8) -0.0019(10)
N1A 0.0376(8) 0.0320(8) 0.0165(7) 0.0039(6) -0.0025(6) 0.0153(7)
N2A 0.0215(6) 0.0168(6) 0.0140(6) 0.0011(5) 0.0008(5) 0.0032(5)
N3A 0.0215(6) 0.0158(6) 0.0151(6) 0.0008(5) 0.0014(5) 0.0028(5)
N4A 0.0206(6) 0.0154(6) 0.0172(6) -0.0007(5) 0.0022(5) 0.0002(5)
N5A 0.0341(8) 0.0191(7) 0.0196(7) -0.0024(6) 0.0077(6) 0.0050(6)
O1A 0.0261(6) 0.0258(6) 0.0254(6) 0.0015(5) -0.0012(5) 0.0094(5)
O2A 0.0294(6) 0.0206(6) 0.0233(6) -0.0035(5) 0.0004(5) 0.0074(5)
O3A 0.0536(9) 0.0281(7) 0.0217(6) 0.0052(5) 0.0156(6) 0.0130(6)
Cu2 0.0222(8) 0.0137(6) 0.0136(5) -0.0014(4) 0.0031(5) -0.0037(4)
O3B 0.054(2) 0.0234(13) 0.0188(12) -0.0057(9) 0.0124(11) -0.0149(13)
Cu2' 0.0236(9) 0.0156(7) 0.0135(4) 0.0005(4) -0.0005(6) -0.0045(6)
O3B' 0.051(2) 0.0257(16) 0.0201(14) 0.0027(11) -0.0043(13) -0.0125(16)
C1B 0.0886(18) 0.0331(11) 0.0198(9) 0.0004(8) 0.0117(10) -0.0043(11)
C2B 0.0441(13) 0.0778(18) 0.0369(12) 0.0100(12) 0.0138(10) 0.0059(12)
C3B 0.0768(16) 0.0271(10) 0.0241(9) 0.0073(8) 0.0010(10) 0.0031(10)
C4B 0.0429(10) 0.0242(9) 0.0185(8) 0.0052(7) 0.0068(7) -0.0011(8)
C5B 0.0204(7) 0.0152(7) 0.0184(7) 0.0028(6) -0.0015(6) 0.0010(6)
C6B 0.0185(7) 0.0185(8) 0.0172(7) -0.0015(6) -0.0009(6) 0.0022(6)
C7B 0.0330(9) 0.0171(8) 0.0234(8) -0.0015(6) 0.0000(7) 0.0011(7)
C8B 0.0506(11) 0.0191(8) 0.0255(9) -0.0069(7) -0.0014(8) 0.0058(8)
C9B 0.0478(11) 0.0281(9) 0.0182(8) -0.0050(7) 0.0035(7) 0.0097(8)
C10B 0.0332(9) 0.0254(9) 0.0185(8) -0.0001(6) 0.0045(7) 0.0031(7)
C11B 0.0196(7) 0.0191(8) 0.0183(7) -0.0018(6) -0.0002(6) 0.0000(6)
C12B 0.0166(7) 0.0203(8) 0.0219(8) -0.0012(6) 0.0025(6) -0.0009(6)
C13B 0.0282(8) 0.0245(8) 0.0214(8) -0.0021(7) -0.0018(6) -0.0012(7)
C14B 0.0445(11) 0.0277(9) 0.0221(9) 0.0028(7) -0.0059(8) 0.0029(8)
C15B 0.0524(12) 0.0195(8) 0.0280(9) 0.0057(7) -0.0046(8) 0.0008(8)
C16B 0.0347(9) 0.0180(8) 0.0249(8) -0.0010(6) -0.0023(7) -0.0006(7)
C17B 0.0172(7) 0.0198(8) 0.0207(8) -0.0005(6) 0.0006(6) 0.0007(6)
C18B 0.0208(7) 0.0167(7) 0.0220(8) 0.0013(6) -0.0034(6) 0.0012(6)
C19B 0.0344(9) 0.0270(9) 0.0181(8) 0.0030(7) -0.0056(7) -0.0060(7)
C20B 0.0345(10) 0.0648(15) 0.0270(10) -0.0016(10) -0.0084(8) -0.0030(10)
C21B 0.0679(15) 0.0441(12) 0.0249(10) 0.0000(9) 0.0036(9) 0.0149(11)
C22B 0.0646(15) 0.0465(13) 0.0255(10) 0.0137(9) -0.0102(9) -0.0161(11)
N1B 0.0536(10) 0.0219(7) 0.0185(7) -0.0012(6) 0.0072(7) -0.0143(7)
N2B 0.0218(6) 0.0154(6) 0.0165(6) -0.0012(5) 0.0019(5) -0.0014(5)
N3B 0.0302(7) 0.0194(7) 0.0177(7) -0.0026(5) 0.0057(5) -0.0067(6)
N4B 0.0221(6) 0.0156(6) 0.0193(6) -0.0010(5) 0.0006(5) -0.0016(5)
N5B 0.0549(11) 0.0266(8) 0.0247(8) 0.0083(6) -0.0161(7) -0.0203(8)
O1B 0.0353(6) 0.0194(6) 0.0215(6) 0.0020(5) -0.0015(5) -0.0085(5)
O2B 0.0321(6) 0.0204(6) 0.0231(6) 0.0018(5) -0.0041(5) -0.0087(5)
N1C 0.0220(7) 0.0237(7) 0.0307(8) -0.0003(6) -0.0070(6) -0.0047(6)
C1C 0.0486(12) 0.0247(10) 0.0564(14) 0.0023(9) -0.0204(11) -0.0132(9)
C2C 0.0413(11) 0.0373(11) 0.0360(11) 0.0065(9) -0.0160(9) -0.0126(9)
C3C 0.0220(9) 0.0675(16) 0.0549(14) -0.0090(12) 0.0015(9) 0.0009(10)
C4C 0.0199(8) 0.0256(9) 0.0312(9) -0.0044(7) -0.0076(7) -0.0012(6)
N2C 0.0211(7) 0.0218(7) 0.0298(8) -0.0003(6) -0.0054(6) 0.0019(5)
C5C 0.0351(10) 0.0216(9) 0.0454(11) 0.0007(8) -0.0094(8) 0.0057(7)
C6C 0.0245(8) 0.0275(9) 0.0371(10) -0.0013(8) -0.0108(7) 0.0035(7)
C7C 0.0360(10) 0.0344(10) 0.0321(10) -0.0066(8) -0.0058(8) 0.0004(8)
C8C 0.0257(9) 0.0401(11) 0.0491(12) 0.0106(9) 0.0060(8) 0.0040(8)
N3C 0.0230(7) 0.0265(8) 0.0618(11) 0.0143(8) 0.0079(7) -0.0019(6)
C9C 0.0521(15) 0.0284(12) 0.162(4) 0.0230(17) 0.0381(19) -0.0081(11)
C10C 0.0406(12) 0.091(2) 0.0510(14) 0.0139(14) 0.0177(11) -0.0072(13)
C11C 0.0272(10) 0.0539(14) 0.0729(17) 0.0118(13) -0.0077(10) -0.0057(10)
C12C 0.0252(9) 0.0278(9) 0.0476(11) 0.0096(8) 0.0100(8) 0.0000(7)
N4C 0.0184(10) 0.0256(11) 0.0512(14) 0.000 0.0031(9) 0.000
C13C 0.0478(14) 0.0735(19) 0.0705(18) 0.0337(16) 0.0073(13) 0.0034(13)
C14C 0.0219(10) 0.0426(13) 0.094(2) 0.0206(13) 0.0052(11) -0.0045(9)
N5C 0.0356(13) 0.0274(12) 0.0621(17) 0.000 -0.0031(12) 0.000
C15C 0.0379(11) 0.0435(13) 0.0718(17) -0.0191(12) 0.0056(11) 0.0045(10)
C16C 0.094(2) 0.0638(19) 0.080(2) -0.0315(17) -0.0141(18) 0.0463(18)
C1S 0.060(2) 0.069(2) 0.171(5) -0.030(3) 0.007(2) -0.0138(17)
C2S 0.0653(19) 0.096(3) 0.077(2) 0.0006(19) 0.0227(17) 0.0007(18)
N1S 0.0405(10) 0.0579(13) 0.0554(12) 0.0016(10) -0.0051(9) -0.0012(9)
C3S 0.0570(17) 0.095(2) 0.0632(19) 0.0030(17) 0.0008(14) -0.0207(17)
O1S 0.0784(15) 0.143(3) 0.0619(14) -0.0082(15) 0.0258(12) -0.0134(16)
C4S 0.105(7) 0.047(5) 0.055(4) 0.002(3) -0.018(4) -0.018(4)
C5S 0.063(5) 0.059(5) 0.069(5) 0.012(4) 0.006(4) -0.008(5)
N2S 0.058(4) 0.042(4) 0.034(3) -0.002(2) 0.008(3) -0.015(3)
C6S 0.087(5) 0.057(4) 0.042(3) -0.005(3) 0.024(3) -0.027(3)
O2S 0.049(2) 0.064(2) 0.045(2) -0.0064(16) 0.0190(16) -0.0070(16)
C4S' 0.069(4) 0.052(4) 0.036(3) 0.005(2) 0.001(3) -0.022(3)
C5S' 0.096(10) 0.051(4) 0.071(7) -0.002(5) 0.021(6) -0.006(7)
N2S' 0.060(5) 0.045(4) 0.050(4) -0.013(3) 0.027(3) -0.014(3)
C6S' 0.082(5) 0.061(6) 0.055(4) -0.009(4) 0.020(4) -0.016(4)
O2S' 0.056(2) 0.063(2) 0.0395(19) -0.0187(16) 0.0155(15) -0.0076(17)
C7S 0.121(6) 0.085(4) 0.092(5) -0.036(4) -0.026(4) -0.013(4)
C8S 0.073(4) 0.139(7) 0.145(7) -0.082(5) 0.063(4) -0.059(4)
N3S 0.043(2) 0.103(3) 0.057(3) -0.043(2) 0.0118(18) -0.012(2)
C9S 0.056(3) 0.105(4) 0.064(3) -0.020(3) 0.000(2) -0.002(3)
O3S 0.092(3) 0.123(4) 0.081(3) -0.036(3) -0.036(3) 0.029(3)

loop_
_atom_type_symbol
_atom_type_description
_atom_type_scat_dispersion_real
_atom_type_scat_dispersion_imag
_atom_type_scat_source
C C 0.0181 0.0091 'International Tables Vol C Tables 4.2.6.8 and 6.1.1.4'
H H 0.0000 0.0000 'International Tables Vol C Tables 4.2.6.8 and 6.1.1.4'
N N 0.0311 0.0180 'International Tables Vol C Tables 4.2.6.8 and 6.1.1.4'
O O 0.0492 0.0322 'International Tables Vol C Tables 4.2.6.8 and 6.1.1.4'
Cu Cu -1.9646 0.5888 'International Tables Vol C Tables 4.2.6.8 and 6.1.1.4'

loop_
_geom_angle_atom_site_label_1
_geom_angle_atom_site_label_2
_geom_angle_atom_site_label_3
_geom_angle
_geom_angle_site_symmetry_1
_geom_angle_site_symmetry_3
_geom_angle_publ_flag
N3A Cu1 O3A 171.32(6) . . ?
N3A Cu1 N2A 82.14(5) . . ?
O3A Cu1 N2A 97.76(5) . . ?
N3A Cu1 N4A 82.22(5) . . ?
O3A Cu1 N4A 99.56(6) . . ?
N2A Cu1 N4A 160.05(5) . . ?
C4A C1A H1A1 109.5 . . ?
C4A C1A H1A2 109.5 . . ?
H1A1 C1A H1A2 109.5 . . ?
C4A C1A H1A3 109.5 . . ?
H1A1 C1A H1A3 109.5 . . ?
H1A2 C1A H1A3 109.5 . . ?
C4A C2A H2A1 109.5 . . ?
C4A C2A H2A2 109.5 . . ?
H2A1 C2A H2A2 109.5 . . ?
C4A C2A H2A3 109.5 . . ?
H2A1 C2A H2A3 109.5 . . ?
H2A2 C2A H2A3 109.5 . . ?
C4A C3A H3A1 109.5 . . ?
C4A C3A H3A2 109.5 . . ?
H3A1 C3A H3A2 109.5 . . ?
C4A C3A H3A3 109.5 . . ?
H3A1 C3A H3A3 109.5 . . ?
H3A2 C3A H3A3 109.5 . . ?
N1A C4A C2A 111.02(16) . . ?
N1A C4A C3A 111.18(16) . . ?
C2A C4A C3A 110.22(18) . . ?
N1A C4A C1A 105.92(17) . . ?
C2A C4A C1A 109.7(2) . . ?
C3A C4A C1A 108.73(19) . . ?
O1A C5A N1A 121.37(15) . . ?
O1A C5A N2A 125.25(15) . . ?
N1A C5A N2A 113.37(14) . . ?
C7A C6A N2A 126.37(14) . . ?
C7A C6A C11A 118.90(14) . . ?
N2A C6A C11A 114.58(13) . . ?
C6A C7A C8A 121.18(15) . . ?
C6A C7A H7A 119.4 . . ?
C8A C7A H7A 119.4 . . ?
C9A C8A C7A 119.93(16) . . ?
C9A C8A H8A 120.0 . . ?
C7A C8A H8A 120.0 . . ?
C8A C9A C10A 120.17(16) . . ?
C8A C9A H9A 119.9 . . ?
C10A C9A H9A 119.9 . . ?
C9A C10A C11A 120.97(15) . . ?
C9A C10A H10A 119.5 . . ?
C11A C10A H10A 119.5 . . ?
N3A C11A C10A 127.14(15) . . ?
N3A C11A C6A 113.89(13) . . ?
C10A C11A C6A 118.81(14) . . ?
N3A C12A C13A 127.26(15) . . ?
N3A C12A C17A 113.69(14) . . ?
C13A C12A C17A 118.93(15) . . ?
C14A C13A C12A 121.18(16) . . ?
C14A C13A H13A 119.4 . . ?
C12A C13A H13A 119.4 . . ?
C15A C14A C13A 119.94(17) . . ?
C15A C14A H14A 120.0 . . ?
C13A C14A H14A 120.0 . . ?
C14A C15A C16A 120.14(17) . . ?
C14A C15A H15A 119.9 . . ?
C16A C15A H15A 119.9 . . ?
C17A C16A C15A 121.38(16) . . ?
C17A C16A H16A 119.3 . . ?
C15A C16A H16A 119.3 . . ?
C16A C17A N4A 126.68(15) . . ?
C16A C17A C12A 118.36(15) . . ?
N4A C17A C12A 114.82(14) . . ?
O2A C18A N5A 121.21(14) . . ?
O2A C18A N4A 125.23(15) . . ?
N5A C18A N4A 113.55(14) . . ?
N5A C19A C20A 111.07(15) . . ?
N5A C19A C21A 110.95(16) . . ?
C20A C19A C21A 110.6(2) . . ?
N5A C19A C22A 105.69(15) . . ?
C20A C19A C22A 109.54(19) . . ?
C21A C19A C22A 108.84(15) . . ?
C19A C20A H20A 109.5 . . ?
C19A C20A H20B 109.5 . . ?
H20A C20A H20B 109.5 . . ?
C19A C20A H20C 109.5 . . ?
H20A C20A H20C 109.5 . . ?
H20B C20A H20C 109.5 . . ?
C19A C21A H21A 109.5 . . ?
C19A C21A H21B 109.5 . . ?
H21A C21A H21B 109.5 . . ?
C19A C21A H21C 109.5 . . ?
H21A C21A H21C 109.5 . . ?
H21B C21A H21C 109.5 . . ?
C19A C22A H22A 109.5 . . ?
C19A C22A H22B 109.5 . . ?
H22A C22A H22B 109.5 . . ?
C19A C22A H22C 109.5 . . ?
H22A C22A H22C 109.5 . . ?
H22B C22A H22C 109.5 . . ?
C5A N1A C4A 125.63(16) . . ?
C5A N1A H1AN 114.6(17) . . ?
C4A N1A H1AN 119.5(17) . . ?
C5A N2A C6A 119.85(13) . . ?
C5A N2A Cu1 128.26(11) . . ?
C6A N2A Cu1 110.48(10) . . ?
C12A N3A C11A 127.27(13) . . ?
C12A N3A Cu1 115.95(10) . . ?
C11A N3A Cu1 115.57(10) . . ?
C18A N4A C17A 119.44(13) . . ?
C18A N4A Cu1 129.34(11) . . ?
C17A N4A Cu1 110.53(10) . . ?
C18A N5A C19A 125.21(15) . . ?
C18A N5A H5AN 116.6(16) . . ?
C19A N5A H5AN 113.8(16) . . ?
Cu1 O3A H3A 109.5 . . ?
N3B Cu2 O3B 175.85(15) . . ?
N3B Cu2 N4B 83.32(11) . . ?
O3B Cu2 N4B 96.92(13) . . ?
N3B Cu2 N2B 81.77(11) . . ?
O3B Cu2 N2B 98.55(13) . . ?
N4B Cu2 N2B 162.91(14) . . ?
Cu2 O3B H3B 109.5 . . ?
O3B' Cu2' N3B 174.93(18) . . ?
O3B' Cu2' N2B 98.82(16) . . ?
N3B Cu2' N2B 81.34(12) . . ?
O3B' Cu2' N4B 101.22(16) . . ?
N3B Cu2' N4B 79.35(12) . . ?
N2B Cu2' N4B 158.67(16) . . ?
Cu2' O3B' H3B' 109.5 . . ?
C4B C1B H1B1 109.5 . . ?
C4B C1B H1B2 109.5 . . ?
H1B1 C1B H1B2 109.5 . . ?
C4B C1B H1B3 109.5 . . ?
H1B1 C1B H1B3 109.5 . . ?
H1B2 C1B H1B3 109.5 . . ?
C4B C2B H2B1 109.5 . . ?
C4B C2B H2B2 109.5 . . ?
H2B1 C2B H2B2 109.5 . . ?
C4B C2B H2B3 109.5 . . ?
H2B1 C2B H2B3 109.5 . . ?
H2B2 C2B H2B3 109.5 . . ?
C4B C3B H3B1 109.5 . . ?
C4B C3B H3B2 109.5 . . ?
H3B1 C3B H3B2 109.5 . . ?
C4B C3B H3B3 109.5 . . ?
H3B1 C3B H3B3 109.5 . . ?
H3B2 C3B H3B3 109.5 . . ?
N1B C4B C2B 110.44(16) . . ?
N1B C4B C3B 111.60(17) . . ?
C2B C4B C3B 111.7(2) . . ?
N1B C4B C1B 105.40(16) . . ?
C2B C4B C1B 109.46(19) . . ?
C3B C4B C1B 107.97(16) . . ?
O1B C5B N1B 121.08(15) . . ?
O1B C5B N2B 125.38(15) . . ?
N1B C5B N2B 113.54(14) . . ?
C7B C6B N2B 127.99(15) . . ?
C7B C6B C11B 117.69(15) . . ?
N2B C6B C11B 114.27(14) . . ?
C8B C7B C6B 121.45(16) . . ?
C8B C7B H7B 119.3 . . ?
C6B C7B H7B 119.3 . . ?
C9B C8B C7B 120.40(17) . . ?
C9B C8B H8B 119.8 . . ?
C7B C8B H8B 119.8 . . ?
C8B C9B C10B 119.54(16) . . ?
C8B C9B H9B 120.2 . . ?
C10B C9B H9B 120.2 . . ?
C9B C10B C11B 121.20(17) . . ?
C9B C10B H10B 119.4 . . ?
C11B C10B H10B 119.4 . . ?
N3B C11B C10B 126.26(15) . . ?
N3B C11B C6B 114.16(14) . . ?
C10B C11B C6B 119.48(15) . . ?
N3B C12B C13B 126.73(15) . . ?
N3B C12B C17B 114.09(14) . . ?
C13B C12B C17B 119.07(15) . . ?
C14B C13B C12B 121.21(16) . . ?
C14B C13B H13B 119.4 . . ?
C12B C13B H13B 119.4 . . ?
C15B C14B C13B 119.98(17) . . ?
C15B C14B H14B 120.0 . . ?
C13B C14B H14B 120.0 . . ?
C14B C15B C16B 119.96(17) . . ?
C14B C15B H15B 120.0 . . ?
C16B C15B H15B 120.0 . . ?
C17B C16B C15B 121.51(16) . . ?
C17B C16B H16B 119.2 . . ?
C15B C16B H16B 119.2 . . ?
C16B C17B N4B 127.82(15) . . ?
C16B C17B C12B 118.12(15) . . ?
N4B C17B C12B 114.02(14) . . ?
O2B C18B N5B 120.95(15) . . ?
O2B C18B N4B 125.24(15) . . ?
N5B C18B N4B 113.80(14) . . ?
N5B C19B C20B 111.77(17) . . ?
N5B C19B C21B 110.74(16) . . ?
C20B C19B C21B 110.58(19) . . ?
N5B C19B C22B 105.91(15) . . ?
C20B C19B C22B 109.28(17) . . ?
C21B C19B C22B 108.38(18) . . ?
C19B C20B H20D 109.5 . . ?
C19B C20B H20E 109.5 . . ?
H20D C20B H20E 109.5 . . ?
C19B C20B H20F 109.5 . . ?
H20D C20B H20F 109.5 . . ?
H20E C20B H20F 109.5 . . ?
C19B C21B H21D 109.5 . . ?
C19B C21B H21E 109.5 . . ?
H21D C21B H21E 109.5 . . ?
C19B C21B H21F 109.5 . . ?
H21D C21B H21F 109.5 . . ?
H21E C21B H21F 109.5 . . ?
C19B C22B H22D 109.5 . . ?
C19B C22B H22E 109.5 . . ?
H22D C22B H22E 109.5 . . ?
C19B C22B H22F 109.5 . . ?
H22D C22B H22F 109.5 . . ?
H22E C22B H22F 109.5 . . ?
C5B N1B C4B 124.51(15) . . ?
C5B N1B H1BN 114.6(16) . . ?
C4B N1B H1BN 119.7(16) . . ?
C5B N2B C6B 120.55(13) . . ?
C5B N2B Cu2' 128.68(14) . . ?
C6B N2B Cu2' 110.62(13) . . ?
C5B N2B Cu2 128.56(12) . . ?
C6B N2B Cu2 110.41(12) . . ?
C12B N3B C11B 127.21(14) . . ?
C12B N3B Cu2 113.82(13) . . ?
C11B N3B Cu2 118.60(13) . . ?
C12B N3B Cu2' 118.94(14) . . ?
C11B N3B Cu2' 113.74(14) . . ?
C18B N4B C17B 120.81(14) . . ?
C18B N4B Cu2 130.90(13) . . ?
C17B N4B Cu2 108.29(12) . . ?
C18B N4B Cu2' 125.77(13) . . ?
C17B N4B Cu2' 112.60(13) . . ?
C18B N5B C19B 125.70(15) . . ?
C18B N5B H5BN 113.5(18) . . ?
C19B N5B H5BN 120.5(18) . . ?
C3C N1C C2C 108.68(17) . . ?
C3C N1C C4C 109.33(15) . . ?
C2C N1C C4C 109.44(14) . . ?
C3C N1C C1C 111.40(18) . . ?
C2C N1C C1C 108.90(16) . . ?
C4C N1C C1C 109.07(15) . . ?
N1C C1C H1C1 109.5 . . ?
N1C C1C H1C2 109.5 . . ?
H1C1 C1C H1C2 109.5 . . ?
N1C C1C H1C3 109.5 . . ?
H1C1 C1C H1C3 109.5 . . ?
H1C2 C1C H1C3 109.5 . . ?
N1C C2C H2C1 109.5 . . ?
N1C C2C H2C2 109.5 . . ?
H2C1 C2C H2C2 109.5 . . ?
N1C C2C H2C3 109.5 . . ?
H2C1 C2C H2C3 109.5 . . ?
H2C2 C2C H2C3 109.5 . . ?
N1C C3C H3C1 109.5 . . ?
N1C C3C H3C2 109.5 . . ?
H3C1 C3C H3C2 109.5 . . ?
N1C C3C H3C3 109.5 . . ?
H3C1 C3C H3C3 109.5 . . ?
H3C2 C3C H3C3 109.5 . . ?
N1C C4C H4C1 109.5 . . ?
N1C C4C H4C2 109.5 . . ?
H4C1 C4C H4C2 109.5 . . ?
N1C C4C H4C3 109.5 . . ?
H4C1 C4C H4C3 109.5 . . ?
H4C2 C4C H4C3 109.5 . . ?
C8C N2C C7C 108.79(15) . . ?
C8C N2C C6C 109.55(15) . . ?
C7C N2C C6C 109.45(14) . . ?
C8C N2C C5C 110.73(15) . . ?
C7C N2C C5C 109.00(15) . . ?
C6C N2C C5C 109.31(14) . . ?
N2C C5C H5C1 109.5 . . ?
N2C C5C H5C2 109.5 . . ?
H5C1 C5C H5C2 109.5 . . ?
N2C C5C H5C3 109.5 . . ?
H5C1 C5C H5C3 109.5 . . ?
H5C2 C5C H5C3 109.5 . . ?
N2C C6C H6C1 109.5 . . ?
N2C C6C H6C2 109.5 . . ?
H6C1 C6C H6C2 109.5 . . ?
N2C C6C H6C3 109.5 . . ?
H6C1 C6C H6C3 109.5 . . ?
H6C2 C6C H6C3 109.5 . . ?
N2C C7C H7C1 109.5 . . ?
N2C C7C H7C2 109.5 . . ?
H7C1 C7C H7C2 109.5 . . ?
N2C C7C H7C3 109.5 . . ?
H7C1 C7C H7C3 109.5 . . ?
H7C2 C7C H7C3 109.5 . . ?
N2C C8C H8C1 109.5 . . ?
N2C C8C H8C2 109.5 . . ?
H8C1 C8C H8C2 109.5 . . ?
N2C C8C H8C3 109.5 . . ?
H8C1 C8C H8C3 109.5 . . ?
H8C2 C8C H8C3 109.5 . . ?
C11C N3C C9C 113.1(2) . . ?
C11C N3C C12C 110.01(17) . . ?
C9C N3C C12C 108.89(17) . . ?
C11C N3C C10C 107.1(2) . . ?
C9C N3C C10C 108.2(2) . . ?
C12C N3C C10C 109.42(17) . . ?
N3C C9C H9C1 109.5 . . ?
N3C C9C H9C2 109.5 . . ?
H9C1 C9C H9C2 109.5 . . ?
N3C C9C H9C3 109.5 . . ?
H9C1 C9C H9C3 109.5 . . ?
H9C2 C9C H9C3 109.5 . . ?
N3C C10C H10C 109.5 . . ?
N3C C10C H10D 109.5 . . ?
H10C C10C H10D 109.5 . . ?
N3C C10C H10E 109.5 . . ?
H10C C10C H10E 109.5 . . ?
H10D C10C H10E 109.5 . . ?
N3C C11C H11A 109.5 . . ?
N3C C11C H11B 109.5 . . ?
H11A C11C H11B 109.5 . . ?
N3C C11C H11C 109.5 . . ?
H11A C11C H11C 109.5 . . ?
H11B C11C H11C 109.5 . . ?
N3C C12C H12A 109.5 . . ?
N3C C12C H12B 109.5 . . ?
H12A C12C H12B 109.5 . . ?
N3C C12C H12C 109.5 . . ?
H12A C12C H12C 109.5 . . ?
H12B C12C H12C 109.5 . . ?
C13C N4C C13C 109.2(3) 2_655 . ?
C13C N4C C14C 108.90(15) 2_655 2_655 ?
C13C N4C C14C 110.20(17) . 2_655 ?
C13C N4C C14C 110.20(17) 2_655 . ?
C13C N4C C14C 108.89(16) . . ?
C14C N4C C14C 109.4(2) 2_655 . ?
N4C C13C H13C 109.5 . . ?
N4C C13C H13D 109.5 . . ?
H13C C13C H13D 109.5 . . ?
N4C C13C H13E 109.5 . . ?
H13C C13C H13E 109.5 . . ?
H13D C13C H13E 109.5 . . ?
N4C C14C H14C 109.5 . . ?
N4C C14C H14D 109.5 . . ?
H14C C14C H14D 109.5 . . ?
N4C C14C H14E 109.5 . . ?
H14C C14C H14E 109.5 . . ?
H14D C14C H14E 109.5 . . ?
C15C N5C C15C 108.5(3) 2_655 . ?
C15C N5C C16C 109.05(17) 2_655 2_655 ?
C15C N5C C16C 109.27(18) . 2_655 ?
C15C N5C C16C 109.27(18) 2_655 . ?
C15C N5C C16C 109.05(16) . . ?
C16C N5C C16C 111.6(4) 2_655 . ?
N5C C15C H15C 109.5 . . ?
N5C C15C H15D 109.5 . . ?
H15C C15C H15D 109.5 . . ?
N5C C15C H15E 109.5 . . ?
H15C C15C H15E 109.5 . . ?
H15D C15C H15E 109.5 . . ?
N5C C16C H16C 109.5 . . ?
N5C C16C H16D 109.5 . . ?
H16C C16C H16D 109.5 . . ?
N5C C16C H16E 109.5 . . ?
H16C C16C H16E 109.5 . . ?
H16D C16C H16E 109.5 . . ?
N1S C1S H1S1 109.5 . . ?
N1S C1S H1S2 109.5 . . ?
H1S1 C1S H1S2 109.5 . . ?
N1S C1S H1S3 109.5 . . ?
H1S1 C1S H1S3 109.5 . . ?
H1S2 C1S H1S3 109.5 . . ?
N1S C2S H2S1 109.5 . . ?
N1S C2S H2S2 109.5 . . ?
H2S1 C2S H2S2 109.5 . . ?
N1S C2S H2S3 109.5 . . ?
H2S1 C2S H2S3 109.5 . . ?
H2S2 C2S H2S3 109.5 . . ?
C3S N1S C1S 122.1(3) . . ?
C3S N1S C2S 120.2(3) . . ?
C1S N1S C2S 117.7(3) . . ?
O1S C3S N1S 124.1(3) . . ?
O1S C3S H3S 117.9 . . ?
N1S C3S H3S 117.9 . . ?
N2S C4S H4S1 109.5 . . ?
N2S C4S H4S2 109.5 . . ?
H4S1 C4S H4S2 109.5 . . ?
N2S C4S H4S3 109.5 . . ?
H4S1 C4S H4S3 109.5 . . ?
H4S2 C4S H4S3 109.5 . . ?
N2S C5S H5S1 109.5 . . ?
N2S C5S H5S2 109.5 . . ?
H5S1 C5S H5S2 109.5 . . ?
N2S C5S H5S3 109.5 . . ?
H5S1 C5S H5S3 109.5 . . ?
H5S2 C5S H5S3 109.5 . . ?
C4S N2S C6S 123.8(9) . . ?
C4S N2S C5S 119.6(11) . . ?
C6S N2S C5S 116.7(12) . . ?
O2S C6S N2S 144.5(9) . . ?
O2S C6S H6S 107.7 . . ?
N2S C6S H6S 107.7 . . ?
N2S' C4S' H4S4 109.5 . . ?
N2S' C4S' H4S5 109.5 . . ?
H4S4 C4S' H4S5 109.5 . . ?
N2S' C4S' H4S6 109.5 . . ?
H4S4 C4S' H4S6 109.5 . . ?
H4S5 C4S' H4S6 109.5 . . ?
N2S' C5S' H5S4 109.5 . . ?
N2S' C5S' H5S5 109.5 . . ?
H5S4 C5S' H5S5 109.5 . . ?
N2S' C5S' H5S6 109.5 . . ?
H5S4 C5S' H5S6 109.5 . . ?
H5S5 C5S' H5S6 109.5 . . ?
C4S' N2S' C6S' 115.6(9) . . ?
C4S' N2S' C5S' 128.1(11) . . ?
C6S' N2S' C5S' 116.3(11) . . ?
O2S' C6S' N2S' 112.9(10) . . ?
O2S' C6S' H6S' 123.5 . . ?
N2S' C6S' H6S' 123.5 . . ?
N3S C7S H7S1 109.5 . . ?
N3S C7S H7S2 109.5 . . ?
H7S1 C7S H7S2 109.5 . . ?
N3S C7S H7S3 109.5 . . ?
H7S1 C7S H7S3 109.5 . . ?
H7S2 C7S H7S3 109.5 . . ?
N3S C8S H8S1 109.5 . . ?
N3S C8S H8S2 109.5 . . ?
H8S1 C8S H8S2 109.5 . . ?
N3S C8S H8S3 109.5 . . ?
H8S1 C8S H8S3 109.5 . . ?
H8S2 C8S H8S3 109.5 . . ?
C9S N3S C8S 123.4(7) . . ?
C9S N3S C7S 122.7(5) . . ?
C8S N3S C7S 113.3(7) . . ?
O3S C9S N3S 123.3(6) . . ?
O3S C9S H9S 118.3 . . ?
N3S C9S H9S 118.3 . . ?

loop_
_geom_bond_atom_site_label_1
_geom_bond_atom_site_label_2
_geom_bond_distance
_geom_bond_site_symmetry_2
_geom_bond_publ_flag
Cu1 N3A 1.9024(13) . ?
Cu1 O3A 1.9240(12) . ?
Cu1 N2A 2.0195(13) . ?
Cu1 N4A 2.0206(13) . ?
C1A C4A 1.534(3) . ?
C1A H1A1 0.9800 . ?
C1A H1A2 0.9800 . ?
C1A H1A3 0.9800 . ?
C2A C4A 1.526(3) . ?
C2A H2A1 0.9800 . ?
C2A H2A2 0.9800 . ?
C2A H2A3 0.9800 . ?
C3A C4A 1.529(3) . ?
C3A H3A1 0.9800 . ?
C3A H3A2 0.9800 . ?
C3A H3A3 0.9800 . ?
C4A N1A 1.465(2) . ?
C5A O1A 1.252(2) . ?
C5A N1A 1.359(2) . ?
C5A N2A 1.371(2) . ?
C6A C7A 1.395(2) . ?
C6A N2A 1.407(2) . ?
C6A C11A 1.433(2) . ?
C7A C8A 1.396(2) . ?
C7A H7A 0.9500 . ?
C8A C9A 1.384(3) . ?
C8A H8A 0.9500 . ?
C9A C10A 1.395(2) . ?
C9A H9A 0.9500 . ?
C10A C11A 1.400(2) . ?
C10A H10A 0.9500 . ?
C11A N3A 1.383(2) . ?
C12A N3A 1.378(2) . ?
C12A C13A 1.401(2) . ?
C12A C17A 1.435(2) . ?
C13A C14A 1.392(3) . ?
C13A H13A 0.9500 . ?
C14A C15A 1.379(3) . ?
C14A H14A 0.9500 . ?
C15A C16A 1.398(3) . ?
C15A H15A 0.9500 . ?
C16A C17A 1.396(2) . ?
C16A H16A 0.9500 . ?
C17A N4A 1.409(2) . ?
C18A O2A 1.251(2) . ?
C18A N5A 1.362(2) . ?
C18A N4A 1.375(2) . ?
C19A N5A 1.467(2) . ?
C19A C20A 1.524(3) . ?
C19A C21A 1.526(3) . ?
C19A C22A 1.528(3) . ?
C20A H20A 0.9800 . ?
C20A H20B 0.9800 . ?
C20A H20C 0.9800 . ?
C21A H21A 0.9800 . ?
C21A H21B 0.9800 . ?
C21A H21C 0.9800 . ?
C22A H22A 0.9800 . ?
C22A H22B 0.9800 . ?
C22A H22C 0.9800 . ?
N1A H1AN 0.83(2) . ?
N5A H5AN 0.832(19) . ?
O3A H3A 0.8400 . ?
Cu2 N3B 1.858(3) . ?
Cu2 O3B 1.906(3) . ?
Cu2 N4B 2.008(3) . ?
Cu2 N2B 2.073(3) . ?
O3B H3B 0.8400 . ?
Cu2' O3B' 1.916(4) . ?
Cu2' N3B 1.936(3) . ?
Cu2' N2B 2.019(3) . ?
Cu2' N4B 2.089(3) . ?
O3B' H3B' 0.8400 . ?
C1B C4B 1.533(3) . ?
C1B H1B1 0.9800 . ?
C1B H1B2 0.9800 . ?
C1B H1B3 0.9800 . ?
C2B C4B 1.515(3) . ?
C2B H2B1 0.9800 . ?
C2B H2B2 0.9800 . ?
C2B H2B3 0.9800 . ?
C3B C4B 1.521(3) . ?
C3B H3B1 0.9800 . ?
C3B H3B2 0.9800 . ?
C3B H3B3 0.9800 . ?
C4B N1B 1.469(2) . ?
C5B O1B 1.247(2) . ?
C5B N1B 1.359(2) . ?
C5B N2B 1.378(2) . ?
C6B C7B 1.400(2) . ?
C6B N2B 1.410(2) . ?
C6B C11B 1.431(2) . ?
C7B C8B 1.399(3) . ?
C7B H7B 0.9500 . ?
C8B C9B 1.378(3) . ?
C8B H8B 0.9500 . ?
C9B C10B 1.392(3) . ?
C9B H9B 0.9500 . ?
C10B C11B 1.399(2) . ?
C10B H10B 0.9500 . ?
C11B N3B 1.381(2) . ?
C12B N3B 1.378(2) . ?
C12B C13B 1.402(2) . ?
C12B C17B 1.434(2) . ?
C13B C14B 1.389(3) . ?
C13B H13B 0.9500 . ?
C14B C15B 1.383(3) . ?
C14B H14B 0.9500 . ?
C15B C16B 1.398(3) . ?
C15B H15B 0.9500 . ?
C16B C17B 1.398(2) . ?
C16B H16B 0.9500 . ?
C17B N4B 1.412(2) . ?
C18B O2B 1.255(2) . ?
C18B N5B 1.356(2) . ?
C18B N4B 1.371(2) . ?
C19B N5B 1.464(2) . ?
C19B C20B 1.516(3) . ?
C19B C21B 1.523(3) . ?
C19B C22B 1.531(3) . ?
C20B H20D 0.9800 . ?
C20B H20E 0.9800 . ?
C20B H20F 0.9800 . ?
C21B H21D 0.9800 . ?
C21B H21E 0.9800 . ?
C21B H21F 0.9800 . ?
C22B H22D 0.9800 . ?
C22B H22E 0.9800 . ?
C22B H22F 0.9800 . ?
N1B H1BN 0.86(2) . ?
N5B H5BN 0.84(2) . ?
N1C C3C 1.488(3) . ?
N1C C2C 1.494(2) . ?
N1C C4C 1.496(2) . ?
N1C C1C 1.496(2) . ?
C1C H1C1 0.9800 . ?
C1C H1C2 0.9800 . ?
C1C H1C3 0.9800 . ?
C2C H2C1 0.9800 . ?
C2C H2C2 0.9800 . ?
C2C H2C3 0.9800 . ?
C3C H3C1 0.9800 . ?
C3C H3C2 0.9800 . ?
C3C H3C3 0.9800 . ?
C4C H4C1 0.9800 . ?
C4C H4C2 0.9800 . ?
C4C H4C3 0.9800 . ?
N2C C8C 1.494(2) . ?
N2C C7C 1.494(2) . ?
N2C C6C 1.498(2) . ?
N2C C5C 1.498(2) . ?
C5C H5C1 0.9800 . ?
C5C H5C2 0.9800 . ?
C5C H5C3 0.9800 . ?
C6C H6C1 0.9800 . ?
C6C H6C2 0.9800 . ?
C6C H6C3 0.9800 . ?
C7C H7C1 0.9800 . ?
C7C H7C2 0.9800 . ?
C7C H7C3 0.9800 . ?
C8C H8C1 0.9800 . ?
C8C H8C2 0.9800 . ?
C8C H8C3 0.9800 . ?
N3C C11C 1.479(3) . ?
N3C C9C 1.495(3) . ?
N3C C12C 1.497(2) . ?
N3C C10C 1.498(3) . ?
C9C H9C1 0.9800 . ?
C9C H9C2 0.9800 . ?
C9C H9C3 0.9800 . ?
C10C H10C 0.9800 . ?
C10C H10D 0.9800 . ?
C10C H10E 0.9800 . ?
C11C H11A 0.9800 . ?
C11C H11B 0.9800 . ?
C11C H11C 0.9800 . ?
C12C H12A 0.9800 . ?
C12C H12B 0.9800 . ?
C12C H12C 0.9800 . ?
N4C C13C 1.474(3) 2_655 ?
N4C C13C 1.474(3) . ?
N4C C14C 1.488(2) 2_655 ?
N4C C14C 1.489(2) . ?
C13C H13C 0.9800 . ?
C13C H13D 0.9800 . ?
C13C H13E 0.9800 . ?
C14C H14C 0.9800 . ?
C14C H14D 0.9800 . ?
C14C H14E 0.9800 . ?
N5C C15C 1.480(3) 2_655 ?
N5C C15C 1.480(3) . ?
N5C C16C 1.498(3) 2_655 ?
N5C C16C 1.498(3) . ?
C15C H15C 0.9800 . ?
C15C H15D 0.9800 . ?
C15C H15E 0.9800 . ?
C16C H16C 0.9800 . ?
C16C H16D 0.9800 . ?
C16C H16E 0.9800 . ?
C1S N1S 1.413(4) . ?
C1S H1S1 0.9800 . ?
C1S H1S2 0.9800 . ?
C1S H1S3 0.9800 . ?
C2S N1S 1.452(4) . ?
C2S H2S1 0.9800 . ?
C2S H2S2 0.9800 . ?
C2S H2S3 0.9800 . ?
N1S C3S 1.332(4) . ?
C3S O1S 1.252(4) . ?
C3S H3S 0.9500 . ?
C4S N2S 1.343(12) . ?
C4S H4S1 0.9800 . ?
C4S H4S2 0.9800 . ?
C4S H4S3 0.9800 . ?
C5S N2S 1.435(10) . ?
C5S H5S1 0.9800 . ?
C5S H5S2 0.9800 . ?
C5S H5S3 0.9800 . ?
N2S C6S 1.368(11) . ?
C6S O2S 0.973(7) . ?
C6S H6S 0.9500 . ?
C4S' N2S' 1.359(11) . ?
C4S' H4S4 0.9800 . ?
C4S' H4S5 0.9800 . ?
C4S' H4S6 0.9800 . ?
C5S' N2S' 1.397(10) . ?
C5S' H5S4 0.9800 . ?
C5S' H5S5 0.9800 . ?
C5S' H5S6 0.9800 . ?
N2S' C6S' 1.397(12) . ?
C6S' O2S' 1.166(12) . ?
C6S' H6S' 0.9500 . ?
C7S N3S 1.454(7) . ?
C7S H7S1 0.9800 . ?
C7S H7S2 0.9800 . ?
C7S H7S3 0.9800 . ?
C8S N3S 1.398(6) . ?
C8S H8S1 0.9800 . ?
C8S H8S2 0.9800 . ?
C8S H8S3 0.9800 . ?
N3S C9S 1.341(7) . ?
C9S O3S 1.286(7) . ?
C9S H9S 0.9500 . ?

loop_
_geom_hbond_atom_site_label_D
_geom_hbond_atom_site_label_H
_geom_hbond_atom_site_label_A
_geom_hbond_distance_DH
_geom_hbond_distance_HA
_geom_hbond_distance_DA
_geom_hbond_angle_DHA
_geom_hbond_site_symmetry_A
_geom_hbond_publ_flag
N1A H1AN O3A 0.83(2) 1.93(2) 2.744(2) 167(2) . yes
N5A H5AN O3A 0.832(19) 1.89(2) 2.701(2) 164(2) . yes
N1B H1BN O3B 0.86(2) 1.84(2) 2.660(3) 159(2) . yes
N1B H1BN O3B' 0.86(2) 1.81(2) 2.644(3) 162(2) . yes
N5B H5BN O3B 0.84(2) 1.89(2) 2.706(3) 163(3) . yes
N5B H5BN O3B' 0.84(2) 1.84(2) 2.648(3) 159(3) . yes
O3A H3A O2S 0.84 2.29 3.012(4) 144.8 . yes

loop_
_geom_torsion_atom_site_label_1
_geom_torsion_atom_site_label_2
_geom_torsion_atom_site_label_3
_geom_torsion_atom_site_label_4
_geom_torsion
_geom_torsion_site_symmetry_1
_geom_torsion_site_symmetry_2
_geom_torsion_site_symmetry_3
_geom_torsion_site_symmetry_4
_geom_torsion_publ_flag
N2A C6A C7A C8A 176.76(16) . . . . ?
C11A C6A C7A C8A 1.5(2) . . . . ?
C6A C7A C8A C9A -1.6(3) . . . . ?
C7A C8A C9A C10A 0.3(3) . . . . ?
C8A C9A C10A C11A 1.2(3) . . . . ?
C9A C10A C11A N3A -176.54(17) . . . . ?
C9A C10A C11A C6A -1.4(3) . . . . ?
C7A C6A C11A N3A 175.81(14) . . . . ?
N2A C6A C11A N3A -0.02(19) . . . . ?
C7A C6A C11A C10A 0.0(2) . . . . ?
N2A C6A C11A C10A -175.79(14) . . . . ?
N3A C12A C13A C14A -178.29(18) . . . . ?
C17A C12A C13A C14A -2.7(3) . . . . ?
C12A C13A C14A C15A 1.0(3) . . . . ?
C13A C14A C15A C16A 1.3(3) . . . . ?
C14A C15A C16A C17A -1.8(3) . . . . ?
C15A C16A C17A N4A 175.43(17) . . . . ?
C15A C16A C17A C12A 0.0(3) . . . . ?
N3A C12A C17A C16A 178.32(15) . . . . ?
C13A C12A C17A C16A 2.2(2) . . . . ?
N3A C12A C17A N4A 2.39(19) . . . . ?
C13A C12A C17A N4A -173.74(14) . . . . ?
O1A C5A N1A C4A 3.2(3) . . . . ?
N2A C5A N1A C4A -176.43(17) . . . . ?
C2A C4A N1A C5A 61.4(3) . . . . ?
C3A C4A N1A C5A -61.7(3) . . . . ?
C1A C4A N1A C5A -179.6(2) . . . . ?
O1A C5A N2A C6A 9.9(2) . . . . ?
N1A C5A N2A C6A -170.47(15) . . . . ?
O1A C5A N2A Cu1 -155.15(13) . . . . ?
N1A C5A N2A Cu1 24.4(2) . . . . ?
C7A C6A N2A C5A 29.4(2) . . . . ?
C11A C6A N2A C5A -155.11(14) . . . . ?
C7A C6A N2A Cu1 -163.05(13) . . . . ?
C11A C6A N2A Cu1 12.42(16) . . . . ?
C13A C12A N3A C11A -5.3(3) . . . . ?
C17A C12A N3A C11A 178.92(14) . . . . ?
C13A C12A N3A Cu1 161.45(14) . . . . ?
C17A C12A N3A Cu1 -14.30(17) . . . . ?
C10A C11A N3A C12A -31.5(3) . . . . ?
C6A C11A N3A C12A 153.14(15) . . . . ?
C10A C11A N3A Cu1 161.67(14) . . . . ?
C6A C11A N3A Cu1 -13.69(17) . . . . ?
O2A C18A N4A C17A 14.4(2) . . . . ?
N5A C18A N4A C17A -166.48(14) . . . . ?
O2A C18A N4A Cu1 -155.13(13) . . . . ?
N5A C18A N4A Cu1 24.0(2) . . . . ?
C16A C17A N4A C18A 22.6(2) . . . . ?
C12A C17A N4A C18A -161.91(14) . . . . ?
C16A C17A N4A Cu1 -166.11(14) . . . . ?
C12A C17A N4A Cu1 9.42(16) . . . . ?
O2A C18A N5A C19A 9.4(3) . . . . ?
N4A C18A N5A C19A -169.80(15) . . . . ?
C20A C19A N5A C18A 61.9(3) . . . . ?
C21A C19A N5A C18A -61.5(2) . . . . ?
C22A C19A N5A C18A -179.34(16) . . . . ?
N2B C6B C7B C8B 174.98(17) . . . . ?
C11B C6B C7B C8B -2.4(3) . . . . ?
C6B C7B C8B C9B -1.8(3) . . . . ?
C7B C8B C9B C10B 2.9(3) . . . . ?
C8B C9B C10B C11B 0.3(3) . . . . ?
C9B C10B C11B N3B 179.28(17) . . . . ?
C9B C10B C11B C6B -4.5(3) . . . . ?
C7B C6B C11B N3B -177.92(15) . . . . ?
N2B C6B C11B N3B 4.4(2) . . . . ?
C7B C6B C11B C10B 5.4(2) . . . . ?
N2B C6B C11B C10B -172.26(14) . . . . ?
N3B C12B C13B C14B -179.71(17) . . . . ?
C17B C12B C13B C14B -3.8(3) . . . . ?
C12B C13B C14B C15B 0.7(3) . . . . ?
C13B C14B C15B C16B 2.2(3) . . . . ?
C14B C15B C16B C17B -1.8(3) . . . . ?
C15B C16B C17B N4B 176.22(17) . . . . ?
C15B C16B C17B C12B -1.3(3) . . . . ?
N3B C12B C17B C16B -179.54(15) . . . . ?
C13B C12B C17B C16B 4.0(2) . . . . ?
N3B C12B C17B N4B 2.6(2) . . . . ?
C13B C12B C17B N4B -173.82(14) . . . . ?
O1B C5B N1B C4B 11.0(3) . . . . ?
N2B C5B N1B C4B -169.54(16) . . . . ?
C2B C4B N1B C5B 59.4(3) . . . . ?
C3B C4B N1B C5B -65.5(2) . . . . ?
C1B C4B N1B C5B 177.55(19) . . . . ?
O1B C5B N2B C6B 9.6(2) . . . . ?
N1B C5B N2B C6B -169.86(15) . . . . ?
O1B C5B N2B Cu2' -175.24(16) . . . . ?
N1B C5B N2B Cu2' 5.3(2) . . . . ?
O1B C5B N2B Cu2 -161.73(15) . . . . ?
N1B C5B N2B Cu2 18.8(2) . . . . ?
C7B C6B N2B C5B 11.7(2) . . . . ?
C11B C6B N2B C5B -170.88(14) . . . . ?
C7B C6B N2B Cu2' -164.27(16) . . . . ?
C11B C6B N2B Cu2' 13.14(18) . . . . ?
C7B C6B N2B Cu2 -175.54(16) . . . . ?
C11B C6B N2B Cu2 1.87(17) . . . . ?
C13B C12B N3B C11B -17.6(3) . . . . ?
C17B C12B N3B C11B 166.27(15) . . . . ?
C13B C12B N3B Cu2 155.27(16) . . . . ?
C17B C12B N3B Cu2 -20.83(19) . . . . ?
C13B C12B N3B Cu2' 166.47(17) . . . . ?
C17B C12B N3B Cu2' -9.6(2) . . . . ?
C10B C11B N3B C12B -20.7(3) . . . . ?
C6B C11B N3B C12B 162.97(15) . . . . ?
C10B C11B N3B Cu2 166.74(16) . . . . ?
C6B C11B N3B Cu2 -9.6(2) . . . . ?
C10B C11B N3B Cu2' 155.42(17) . . . . ?
C6B C11B N3B Cu2' -21.0(2) . . . . ?
N4B Cu2 N3B C12B 23.15(14) . . . . ?
N2B Cu2 N3B C12B -165.21(13) . . . . ?
N4B Cu2 N3B C11B -163.28(13) . . . . ?
N2B Cu2 N3B C11B 8.35(15) . . . . ?
O2B C18B N4B C17B 5.2(2) . . . . ?
N5B C18B N4B C17B -175.67(16) . . . . ?
O2B C18B N4B Cu2 -175.17(15) . . . . ?
N5B C18B N4B Cu2 4.0(2) . . . . ?
O2B C18B N4B Cu2' -163.60(16) . . . . ?
N5B C18B N4B Cu2' 15.5(2) . . . . ?
C16B C17B N4B C18B 16.9(3) . . . . ?
C12B C17B N4B C18B -165.53(14) . . . . ?
C16B C17B N4B Cu2 -162.84(16) . . . . ?
C12B C17B N4B Cu2 14.76(17) . . . . ?
C16B C17B N4B Cu2' -172.96(17) . . . . ?
C12B C17B N4B Cu2' 4.65(19) . . . . ?
O2B C18B N5B C19B -1.5(3) . . . . ?
N4B C18B N5B C19B 179.32(18) . . . . ?
C20B C19B N5B C18B 61.0(3) . . . . ?
C21B C19B N5B C18B -62.8(3) . . . . ?
C22B C19B N5B C18B 179.9(2) . . . . ?
C1S N1S C3S O1S 1.0(6) . . . . ?
C2S N1S C3S O1S -178.9(4) . . . . ?
C4S N2S C6S O2S 127.3(18) . . . . ?
C5S N2S C6S O2S -54(2) . . . . ?
C4S' N2S' C6S' O2S' -174.1(13) . . . . ?
C5S' N2S' C6S' O2S' 3.9(18) . . . . ?
C8S N3S C9S O3S 5.4(10) . . . . ?
C7S N3S C9S O3S 176.6(6) . . . . ?
